data_7102297
loop_
_publ_author_name
'Kivala, Milan'
'Boudon, Corinne'
'Gisselbrecht, Jean-Paul'
'Seiler, Paul'
'Gross, Maurice'
'Diederich, Fran\,cois'

_publ_section_title
;
 A novel reaction of 7,7,8,8-tetracyanoquinodimethane (TCNQ):
 charge-transfer chromophores by [2 + 2] cycloaddition with alkynes.
;
_journal_issue 45
_journal_name_full 'Chemical communications (Cambridge, England)'
_journal_page_first 4731
_journal_page_last 4733
_journal_paper_doi 10.1039/b713683h
_journal_year 2007
_chemical_formula_moiety 'C22 H15 N5'
_chemical_formula_sum 'C22 H15 N5'
_chemical_formula_weight 349.39
_chemical_name_systematic
;
?
;
_space_group_IT_number 2
_symmetry_cell_setting triclinic
_symmetry_space_group_name_Hall '-P 1'
_symmetry_space_group_name_H-M 'P -1'
_atom_sites_solution_hydrogens geom
_atom_sites_solution_primary direct
_atom_sites_solution_secondary difmap
_audit_creation_method SHELXL-97
_cell_angle_alpha 101.406(2)
_cell_angle_beta 93.315(12)
_cell_angle_gamma 94.983(2)
_cell_formula_units_Z 2
_cell_length_a 8.8680(13)
_cell_length_b 9.2552(14)
_cell_length_c 11.7022(14)
_cell_measurement_reflns_used 9139
_cell_measurement_temperature 220(2)
_cell_measurement_theta_max 26.32
_cell_measurement_theta_min 3.03
_cell_volume 935.2(2)
_computing_cell_refinement 'HKL Scalepack (Otwinowski & Minor 1997)'
_computing_data_collection 'Kappa CCD'
_computing_data_reduction 'Denzo + Scalepak (Otwinowski & Minor, 1997)'
_computing_molecular_graphics 'ORTEP (Johnson,1976)'
_computing_publication_material SHELXL97
_computing_structure_refinement 'SHELXL97 (Sheldrick, 1997)'
_computing_structure_solution 'SIR97 (Altomare et Al., 1997)'
_diffrn_ambient_temperature 220(2)
_diffrn_measured_fraction_theta_full .986
_diffrn_measured_fraction_theta_max .986
_diffrn_measurement_device_type 'Kappa CCD'
_diffrn_measurement_method CCD
_diffrn_radiation_monochromator graphite
_diffrn_radiation_source 'fine-focus sealed tube'
_diffrn_radiation_type MoK\a
_diffrn_radiation_wavelength 0.71070
_diffrn_reflns_av_R_equivalents 0.0347
_diffrn_reflns_av_sigmaI/netI 0.0456
_diffrn_reflns_limit_h_max 11
_diffrn_reflns_limit_h_min -11
_diffrn_reflns_limit_k_max 11
_diffrn_reflns_limit_k_min -11
_diffrn_reflns_limit_l_max 14
_diffrn_reflns_limit_l_min -14
_diffrn_reflns_number 6407
_diffrn_reflns_theta_full 26.32
_diffrn_reflns_theta_max 26.32
_diffrn_reflns_theta_min 3.03
_exptl_absorpt_coefficient_mu 0.077
_exptl_absorpt_correction_type none
_exptl_crystal_colour black
_exptl_crystal_density_diffrn 1.241
_exptl_crystal_density_method 'not measured'
_exptl_crystal_description 'Cut fragment'
_exptl_crystal_F_000 364
_exptl_crystal_size_max 0.25
_exptl_crystal_size_mid 0.23
_exptl_crystal_size_min 0.20
_refine_diff_density_max .150
_refine_diff_density_min -.136
_refine_diff_density_rms .031
_refine_ls_extinction_coef 0.053(13)
_refine_ls_extinction_expression Fc^*^=kFc[1+0.001xFc^2^\l^3^/sin(2\q)]^-1/4^
_refine_ls_extinction_method SHELXL97
_refine_ls_goodness_of_fit_ref 1.038
_refine_ls_hydrogen_treatment riding
_refine_ls_matrix_type full
_refine_ls_number_parameters 247
_refine_ls_number_reflns 3755
_refine_ls_number_restraints 0
_refine_ls_restrained_S_all 1.038
_refine_ls_R_factor_all 0.0567
_refine_ls_R_factor_gt 0.0452
_refine_ls_shift/su_max 0.000
_refine_ls_shift/su_mean 0.000
_refine_ls_structure_factor_coef Fsqd
_refine_ls_weighting_details 'calc w=1/[\s^2^(Fo^2^)+(0.0630P)^2^+0.1263P] where P=(Fo^2^+2Fc^2^)/3'
_refine_ls_weighting_scheme calc
_refine_ls_wR_factor_gt 0.1192
_refine_ls_wR_factor_ref 0.1282
_reflns_number_gt 3099
_reflns_number_total 3755
_reflns_threshold_expression >2sigma(I)
_cod_data_source_file b713683h.txt
_cod_data_source_block kivala14_D_07
_cod_depositor_comments
;
The following automatic conversions were performed:
'_symmetry_cell_setting' value 'Triclinic' changed to 'triclinic'
according to '/home/saulius/struct/CIF-dictionaries/cif_core.dic'
dictionary named 'cif_core.dic' version 2.4.1 from 2010-06-29.

Automatic conversion script
Id: cif_fix_enum 1527 2010-12-29 10:47:43Z saulius 
;
_cod_database_code 7102297

loop_
_symmetry_equiv_pos_as_xyz
'x, y, z'
'-x, -y, -z'

loop_
_atom_site_label
_atom_site_type_symbol
_atom_site_fract_x
_atom_site_fract_y
_atom_site_fract_z
_atom_site_U_iso_or_equiv
_atom_site_adp_type
_atom_site_occupancy
_atom_site_calc_flag
_atom_site_refinement_flags
N5 N 1.17695(17) -0.2377(2) 0.25841(15) 0.0765(5) Uani 1 d .
N7 N 0.83857(15) -0.12378(17) 0.50771(13) 0.0615(4) Uani 1 d .
N14 N 0.65950(14) 0.45958(13) 0.60782(10) 0.0484(3) Uani 1 d .
N25 N -0.06010(16) -0.18005(16) -0.08226(14) 0.0695(4) Uani 1 d .
N27 N 0.19906(17) -0.54665(14) -0.21706(14) 0.0676(4) Uani 1 d .
C1 C 0.69385(15) -0.02242(14) 0.23212(11) 0.0392(3) Uani 1 d .
C2 C 0.84043(15) -0.08326(14) 0.21641(12) 0.0429(3) Uani 1 d .
H2A H 0.8770 -0.0954 0.1416 0.051 Uiso 1 calc R
C3 C 0.92582(15) -0.12272(15) 0.30128(12) 0.0433(3) Uani 1 d .
C4 C 1.06633(17) -0.18562(18) 0.27801(14) 0.0540(4) Uani 1 d .
C6 C 0.87627(15) -0.12065(16) 0.41656(13) 0.0476(3) Uani 1 d .
C8 C 0.68424(14) 0.09805(14) 0.33023(11) 0.0386(3) Uani 1 d .
C9 C 0.55193(14) 0.11606(14) 0.39132(11) 0.0409(3) Uani 1 d .
H9A H 0.4665 0.0466 0.3680 0.049 Uiso 1 calc R
C10 C 0.54431(15) 0.23160(15) 0.48349(12) 0.0429(3) Uani 1 d .
H10A H 0.4553 0.2380 0.5233 0.051 Uiso 1 calc R
C11 C 0.66826(15) 0.34168(14) 0.51986(11) 0.0408(3) Uani 1 d .
C12 C 0.80185(15) 0.32298(15) 0.46019(12) 0.0435(3) Uani 1 d .
H12A H 0.8867 0.3934 0.4824 0.052 Uiso 1 calc R
C13 C 0.80981(15) 0.20443(15) 0.37075(12) 0.0416(3) Uani 1 d .
H13A H 0.9016 0.1934 0.3352 0.050 Uiso 1 calc R
C15 C 0.7901(2) 0.56715(18) 0.64941(16) 0.0657(5) Uani 1 d .
H15A H 0.8702 0.5189 0.6821 0.099 Uiso 1 calc R
H15B H 0.7610 0.6461 0.7091 0.099 Uiso 1 calc R
H15C H 0.8263 0.6082 0.5847 0.099 Uiso 1 calc R
C16 C 0.5297(2) 0.46782(19) 0.67830(15) 0.0618(4) Uani 1 d .
H16A H 0.4367 0.4475 0.6275 0.093 Uiso 1 calc R
H16B H 0.5334 0.5662 0.7268 0.093 Uiso 1 calc R
H16C H 0.5323 0.3952 0.7277 0.093 Uiso 1 calc R
C17 C 0.57160(15) -0.08518(14) 0.15108(11) 0.0393(3) Uani 1 d .
C18 C 0.43557(15) -0.01489(14) 0.13960(11) 0.0399(3) Uani 1 d .
H18A H 0.4295 0.0799 0.1852 0.048 Uiso 1 calc R
C19 C 0.31556(15) -0.08027(14) 0.06532(11) 0.0399(3) Uani 1 d .
H19A H 0.2284 -0.0302 0.0604 0.048 Uiso 1 calc R
C20 C 0.31914(15) -0.22447(13) -0.00589(11) 0.0379(3) Uani 1 d .
C21 C 0.45716(15) -0.29256(14) -0.00006(12) 0.0415(3) Uani 1 d .
H21A H 0.4648 -0.3852 -0.0485 0.050 Uiso 1 calc R
C22 C 0.57723(16) -0.22588(14) 0.07406(12) 0.0426(3) Uani 1 d .
H22A H 0.6669 -0.2730 0.0751 0.051 Uiso 1 calc R
C23 C 0.19269(15) -0.29457(14) -0.07890(12) 0.0414(3) Uani 1 d .
C24 C 0.05278(16) -0.23121(15) -0.08051(12) 0.0478(3) Uani 1 d .
C26 C 0.19611(16) -0.43492(15) -0.15518(13) 0.0476(3) Uani 1 d .

loop_
_atom_site_aniso_label
_atom_site_aniso_U_11
_atom_site_aniso_U_22
_atom_site_aniso_U_33
_atom_site_aniso_U_23
_atom_site_aniso_U_13
_atom_site_aniso_U_12
N5 0.0590(9) 0.1021(12) 0.0876(11) 0.0500(9) 0.0217(8) 0.0335(9)
N7 0.0464(7) 0.0833(10) 0.0611(8) 0.0323(7) 0.0032(6) 0.0008(6)
N14 0.0499(7) 0.0475(6) 0.0457(7) 0.0038(5) 0.0043(5) 0.0051(5)
N25 0.0504(8) 0.0679(9) 0.0796(10) -0.0129(7) -0.0096(7) 0.0215(7)
N27 0.0626(9) 0.0469(7) 0.0840(10) -0.0079(7) -0.0037(7) 0.0088(6)
C1 0.0394(7) 0.0400(6) 0.0404(7) 0.0136(5) 0.0017(5) 0.0047(5)
C2 0.0410(7) 0.0436(7) 0.0436(7) 0.0077(5) 0.0032(6) 0.0043(6)
C3 0.0355(7) 0.0458(7) 0.0502(8) 0.0147(6) 0.0023(6) 0.0026(5)
C4 0.0435(8) 0.0653(9) 0.0602(9) 0.0263(7) 0.0067(7) 0.0113(7)
C6 0.0333(7) 0.0580(8) 0.0555(9) 0.0235(7) -0.0009(6) 0.0015(6)
C8 0.0369(6) 0.0407(6) 0.0388(7) 0.0113(5) 0.0002(5) 0.0027(5)
C9 0.0351(6) 0.0452(7) 0.0425(7) 0.0128(5) -0.0003(5) -0.0023(5)
C10 0.0355(7) 0.0523(7) 0.0421(7) 0.0127(6) 0.0054(5) 0.0032(6)
C11 0.0407(7) 0.0427(7) 0.0399(7) 0.0109(5) 0.0002(5) 0.0059(5)
C12 0.0371(7) 0.0447(7) 0.0471(7) 0.0090(6) 0.0012(6) -0.0030(5)
C13 0.0336(6) 0.0474(7) 0.0444(7) 0.0118(6) 0.0041(5) 0.0011(5)
C15 0.0685(11) 0.0509(9) 0.0690(11) -0.0043(7) 0.0001(9) -0.0005(8)
C16 0.0671(10) 0.0650(10) 0.0533(9) 0.0051(7) 0.0164(8) 0.0158(8)
C17 0.0421(7) 0.0384(6) 0.0386(7) 0.0103(5) 0.0001(5) 0.0063(5)
C18 0.0449(7) 0.0355(6) 0.0395(7) 0.0067(5) 0.0015(5) 0.0087(5)
C19 0.0412(7) 0.0396(6) 0.0403(7) 0.0084(5) 0.0023(5) 0.0119(5)
C20 0.0423(7) 0.0362(6) 0.0364(6) 0.0091(5) 0.0020(5) 0.0080(5)
C21 0.0453(7) 0.0361(6) 0.0428(7) 0.0056(5) -0.0011(6) 0.0109(5)
C22 0.0434(7) 0.0400(6) 0.0464(7) 0.0106(5) -0.0003(6) 0.0131(5)
C23 0.0413(7) 0.0383(6) 0.0438(7) 0.0050(5) -0.0001(6) 0.0094(5)
C24 0.0455(8) 0.0442(7) 0.0479(8) -0.0033(6) -0.0047(6) 0.0075(6)
C26 0.0419(7) 0.0411(7) 0.0575(8) 0.0055(6) -0.0043(6) 0.0072(6)

loop_
_atom_type_symbol
_atom_type_description
_atom_type_scat_dispersion_real
_atom_type_scat_dispersion_imag
_atom_type_scat_source
C C .0033 .0016 'International Tables Vol C Tables 4.2.6.8 and 6.1.1.4'
H H .0000 .0000 'International Tables Vol C Tables 4.2.6.8 and 6.1.1.4'
N N .0061 .0033 'International Tables Vol C Tables 4.2.6.8 and 6.1.1.4'

loop_
_geom_angle_atom_site_label_1
_geom_angle_atom_site_label_2
_geom_angle_atom_site_label_3
_geom_angle
C11 N14 C16 120.86(12)
C11 N14 C15 121.19(13)
C16 N14 C15 116.93(12)
C17 C1 C8 124.05(12)
C17 C1 C2 117.87(12)
C8 C1 C2 118.07(11)
C3 C2 C1 124.56(13)
C2 C3 C4 121.19(13)
C2 C3 C6 122.76(13)
C4 C3 C6 115.71(12)
N5 C4 C3 178.91(19)
N7 C6 C3 177.63(16)
C13 C8 C9 116.38(12)
C13 C8 C1 120.82(12)
C9 C8 C1 122.80(11)
C10 C9 C8 122.05(12)
C9 C10 C11 121.16(12)
N14 C11 C12 121.45(12)
N14 C11 C10 121.55(12)
C12 C11 C10 117.00(12)
C13 C12 C11 121.27(12)
C12 C13 C8 122.03(12)
C1 C17 C18 122.89(12)
C1 C17 C22 120.94(12)
C18 C17 C22 116.17(11)
C19 C18 C17 122.18(11)
C18 C19 C20 121.05(12)
C23 C20 C21 121.64(11)
C23 C20 C19 120.99(12)
C21 C20 C19 117.37(11)
C22 C21 C20 121.13(12)
C21 C22 C17 121.90(12)
C20 C23 C24 121.94(11)
C20 C23 C26 121.99(12)
C24 C23 C26 116.06(12)
N25 C24 C23 179.74(18)
N27 C26 C23 179.39(18)

loop_
_geom_bond_atom_site_label_1
_geom_bond_atom_site_label_2
_geom_bond_distance
N5 C4 1.145(2)
N7 C6 1.141(2)
N14 C11 1.3550(17)
N14 C16 1.453(2)
N14 C15 1.453(2)
N25 C24 1.1448(18)
N27 C26 1.1425(18)
C1 C17 1.4021(18)
C1 C8 1.4457(18)
C1 C2 1.4678(18)
C2 C3 1.3409(19)
C3 C4 1.438(2)
C3 C6 1.440(2)
C8 C13 1.4136(18)
C8 C9 1.4140(18)
C9 C10 1.3697(19)
C10 C11 1.4168(19)
C11 C12 1.4158(19)
C12 C13 1.3683(18)
C17 C18 1.4313(18)
C17 C22 1.4363(18)
C18 C19 1.3518(18)
C19 C20 1.4307(17)
C20 C23 1.3971(18)
C20 C21 1.4287(18)
C21 C22 1.3544(19)
C23 C24 1.4184(19)
C23 C26 1.4271(18)

loop_
_geom_torsion_atom_site_label_1
_geom_torsion_atom_site_label_2
_geom_torsion_atom_site_label_3
_geom_torsion_atom_site_label_4
_geom_torsion
C17 C1 C2 C3 -131.06(14)
C8 C1 C2 C3 48.77(18)
C1 C2 C3 C4 178.17(13)
C1 C2 C3 C6 5.2(2)
C2 C3 C4 N5 -68(9)
C6 C3 C4 N5 106(9)
C2 C3 C6 N7 133(4)
C4 C3 C6 N7 -40(4)
C17 C1 C8 C13 -146.91(13)
C2 C1 C8 C13 33.28(18)
C17 C1 C8 C9 33.7(2)
C2 C1 C8 C9 -146.14(13)
C13 C8 C9 C10 1.13(19)
C1 C8 C9 C10 -179.43(12)
C8 C9 C10 C11 1.9(2)
C16 N14 C11 C12 -171.94(14)
C15 N14 C11 C12 -3.8(2)
C16 N14 C11 C10 8.0(2)
C15 N14 C11 C10 176.17(14)
C9 C10 C11 N14 177.25(13)
C9 C10 C11 C12 -2.8(2)
N14 C11 C12 C13 -179.44(12)
C10 C11 C12 C13 0.6(2)
C11 C12 C13 C8 2.5(2)
C9 C8 C13 C12 -3.4(2)
C1 C8 C13 C12 177.19(12)
C8 C1 C17 C18 15.7(2)
C2 C1 C17 C18 -164.51(12)
C8 C1 C17 C22 -164.37(12)
C2 C1 C17 C22 15.44(19)
C1 C17 C18 C19 -176.48(13)
C22 C17 C18 C19 3.57(19)
C17 C18 C19 C20 0.1(2)
C18 C19 C20 C23 177.22(12)
C18 C19 C20 C21 -3.41(19)
C23 C20 C21 C22 -177.64(13)
C19 C20 C21 C22 3.0(2)
C20 C21 C22 C17 0.7(2)
C1 C17 C22 C21 176.06(13)
C18 C17 C22 C21 -4.0(2)
C21 C20 C23 C24 176.56(13)
C19 C20 C23 C24 -4.1(2)
C21 C20 C23 C26 -2.7(2)
C19 C20 C23 C26 176.67(12)
C20 C23 C24 N25 118(50)
C26 C23 C24 N25 -63(50)
C20 C23 C26 N27 -99(15)
C24 C23 C26 N27 82(15)

loop_
_cod_related_entry_id
_cod_related_entry_database
_cod_related_entry_code
1 ChemSpider 21120126
